data_7048667
loop_
_publ_author_name
'Sampford, Katharine R.'
'Carden, Jamie L.'
'Kidner, Edward B.'
'Berry, Abigail'
'Cavell, Kingsley J.'
'Murphy, Damien M.'
'Kariuki, Benson M.'
'Newman, Paul D.'

_publ_section_title
;
 Twisting the arm: structural constraints in bicyclic expanded-ring
 N-heterocyclic carbenes.
;
_journal_issue 5
_journal_name_full 'Dalton transactions (Cambridge, England : 2003)'
_journal_page_first 1850
_journal_page_last 1858
_journal_paper_doi 10.1039/c8dt04462g
_journal_volume 48
_journal_year 2019
_chemical_absolute_configuration ad
_chemical_formula_moiety 'C45 H58 Au B F4 N8 O'
_chemical_formula_sum 'C45 H58 Au B F4 N8 O'
_chemical_formula_weight 1010.77
_space_group_crystal_system monoclinic
_space_group_IT_number 4
_space_group_name_Hall 'P 2yb'
_space_group_name_H-M_alt 'P 1 21 1'
_symmetry_space_group_name_Hall 'P 2yb'
_symmetry_space_group_name_H-M 'P 1 21 1'
_atom_sites_solution_hydrogens geom
_audit_creation_method SHELXL-2018/1
_audit_update_record
;
2018-12-10 deposited with the CCDC.
2018-12-11 downloaded from the CCDC.
;
_cell_angle_alpha 90
_cell_angle_beta 91.2590(10)
_cell_angle_gamma 90
_cell_formula_units_Z 4
_cell_length_a 16.7838(2)
_cell_length_b 13.04800(10)
_cell_length_c 20.4063(2)
_cell_measurement_reflns_used 18540
_cell_measurement_temperature 293(2)
_cell_measurement_theta_max 74.0310
_cell_measurement_theta_min 3.9900
_cell_volume 4467.80(8)
_computing_cell_refinement
;
CrysAlisPro, Agilent Technologies,
Version 1.171.37.35g (release 09-12-2014 CrysAlis171 .NET)
(compiled Dec  9 2014,15:38:47)
;
_computing_data_collection
;
CrysAlisPro, Agilent Technologies,
Version 1.171.37.35g (release 09-12-2014 CrysAlis171 .NET)
(compiled Dec  9 2014,15:38:47)
;
_computing_data_reduction
;
CrysAlisPro, Agilent Technologies,
Version 1.171.37.35g (release 09-12-2014 CrysAlis171 .NET)
(compiled Dec  9 2014,15:38:47)
;
_computing_molecular_graphics ORTEP-3
_computing_publication_material WinGX
_computing_structure_refinement SHELXL
_computing_structure_solution SHELXS
_diffrn_ambient_temperature 293(2)
_diffrn_measured_fraction_theta_full 1.000
_diffrn_measured_fraction_theta_max 0.986
_diffrn_measurement_device_type 'SuperNova, Dual, Cu at zero, Atlas'
_diffrn_measurement_method '\w scans'
_diffrn_radiation_type CuK\a
_diffrn_radiation_wavelength 1.54184
_diffrn_reflns_av_R_equivalents 0.0258
_diffrn_reflns_av_unetI/netI 0.0346
_diffrn_reflns_Laue_measured_fraction_full 1.000
_diffrn_reflns_Laue_measured_fraction_max 0.986
_diffrn_reflns_limit_h_max 20
_diffrn_reflns_limit_h_min -14
_diffrn_reflns_limit_k_max 16
_diffrn_reflns_limit_k_min -16
_diffrn_reflns_limit_l_max 25
_diffrn_reflns_limit_l_min -25
_diffrn_reflns_number 34142
_diffrn_reflns_point_group_measured_fraction_full 0.998
_diffrn_reflns_point_group_measured_fraction_max 0.970
_diffrn_reflns_theta_full 67.684
_diffrn_reflns_theta_max 74.030
_diffrn_reflns_theta_min 3.373
_exptl_absorpt_coefficient_mu 6.688
_exptl_absorpt_correction_T_max 0.985
_exptl_absorpt_correction_T_min 0.962
_exptl_absorpt_correction_type gaussian
_exptl_absorpt_process_details
;
CrysAlisPro, Agilent Technologies,
Version 1.171.37.35g (release 09-12-2014 CrysAlis171 .NET)
(compiled Dec  9 2014,15:38:47)
Numerical absorption correction based on gaussian integration over
            a multifaceted crystal model
Empirical absorption correction using spherical harmonics,
 implemented in SCALE3 ABSPACK scaling algorithm.
;
_exptl_crystal_colour colourless
_exptl_crystal_density_diffrn 1.503
_exptl_crystal_description block
_exptl_crystal_F_000 2048
_exptl_crystal_size_max 0.414
_exptl_crystal_size_mid 0.233
_exptl_crystal_size_min 0.141
_refine_diff_density_max 1.032
_refine_diff_density_min -1.334
_refine_diff_density_rms 0.106
_refine_ls_abs_structure_details
;
 Flack x determined using 7706 quotients [(I+)-(I-)]/[(I+)+(I-)]
 (Parsons, Flack and Wagner, Acta Cryst. B69 (2013) 249-259).
;
_refine_ls_abs_structure_Flack -0.007(4)
_refine_ls_extinction_method none
_refine_ls_goodness_of_fit_ref 1.042
_refine_ls_hydrogen_treatment constr
_refine_ls_matrix_type full
_refine_ls_number_parameters 1461
_refine_ls_number_reflns 17626
_refine_ls_number_restraints 2556
_refine_ls_restrained_S_all 1.048
_refine_ls_R_factor_all 0.0391
_refine_ls_R_factor_gt 0.0371
_refine_ls_shift/su_max 0.009
_refine_ls_shift/su_mean 0.000
_refine_ls_structure_factor_coef Fsqd
_refine_ls_weighting_details 'w=1/[\s^2^(Fo^2^)+(0.0594P)^2^+7.3911P] where P=(Fo^2^+2Fc^2^)/3'
_refine_ls_weighting_scheme calc
_refine_ls_wR_factor_gt 0.0984
_refine_ls_wR_factor_ref 0.1009
_reflns_Friedel_coverage 0.882
_reflns_Friedel_fraction_full 0.997
_reflns_Friedel_fraction_max 0.953
_reflns_number_gt 17021
_reflns_number_total 17626
_reflns_threshold_expression 'I > 2\s(I)'
_cod_data_source_file c8dt04462g2.cif
_cod_data_source_block pdn1505
_cod_depositor_comments 'Adding full bibliography for 7048655--7048669.cif.'
_cod_database_code 7048667
_shelx_shelxl_version_number 2018/1
_shelx_space_group_comment
;
The symmetry employed for this shelxl refinement is uniquely defined
by the following loop, which should always be used as a source of
symmetry information in preference to the above space-group names.
They are only intended as comments.
;
_shelx_estimated_absorpt_t_min 0.168
_shelx_estimated_absorpt_t_max 0.452

loop_
_space_group_symop_operation_xyz
'x, y, z'
'-x, y+1/2, -z'

loop_
_atom_site_label
_atom_site_type_symbol
_atom_site_fract_x
_atom_site_fract_y
_atom_site_fract_z
_atom_site_U_iso_or_equiv
_atom_site_adp_type
_atom_site_occupancy
_atom_site_site_symmetry_order
_atom_site_calc_flag
_atom_site_refinement_flags_posn
_atom_site_refinement_flags_adp
_atom_site_refinement_flags_occupancy
_atom_site_disorder_assembly
_atom_site_disorder_group
C1 C 1.0155(4) 1.1070(6) 1.1952(4) 0.052(3) Uani 1 1 d G . . . .
C2 C 1.0438(5) 1.0102(6) 1.1795(5) 0.076(4) Uani 1 1 d G U . . .
H2 H 1.010249 0.962932 1.158844 0.091 Uiso 1 1 calc R U . . .
C3 C 1.1223(6) 0.9839(7) 1.1948(6) 0.139(8) Uani 1 1 d G U . . .
H3 H 1.141251 0.919066 1.184341 0.167 Uiso 1 1 calc R U . . .
C4 C 1.1725(4) 1.0545(10) 1.2257(6) 0.132(7) Uani 1 1 d G U . . .
H4 H 1.224984 1.036878 1.235956 0.158 Uiso 1 1 calc R U . . .
C5 C 1.1442(5) 1.1513(8) 1.2414(5) 0.091(5) Uani 1 1 d G U . . .
H5 H 1.177716 1.198557 1.262074 0.110 Uiso 1 1 calc R U . . .
N1 N 1.0657(5) 1.1776(5) 1.2261(4) 0.077(3) Uani 1 1 d G . . . .
N2 N 0.9322(4) 1.1526(5) 1.1013(3) 0.0306(14) Uani 1 1 d . . . . .
N3 N 0.8905(4) 1.1281(5) 0.9948(3) 0.0288(14) Uani 1 1 d . . . . .
C6 C 0.9357(6) 1.1265(7) 1.1707(4) 0.039(2) Uani 1 1 d . . . . .
H6A H 0.913017 1.182238 1.195559 0.047 Uiso 1 1 calc R U . . .
H6B H 0.903411 1.066013 1.177777 0.047 Uiso 1 1 calc R U . . .
C7 C 0.8941(5) 1.0939(6) 1.0571(4) 0.0296(16) Uani 1 1 d . . . . .
C8 C 0.9759(5) 1.2477(7) 1.0805(5) 0.0366(19) Uani 1 1 d . . . . .
H8 H 0.989387 1.291414 1.118190 0.044 Uiso 1 1 calc R U . . .
C9 C 1.0495(6) 1.2193(8) 1.0429(5) 0.044(2) Uani 1 1 d . . . . .
H9A H 1.071996 1.155364 1.059020 0.053 Uiso 1 1 calc R U . . .
H9B H 1.089673 1.272541 1.047014 0.053 Uiso 1 1 calc R U . . .
C10 C 1.0201(5) 1.2080(8) 0.9701(5) 0.040(2) Uani 1 1 d . . . . .
H10A H 1.045791 1.257796 0.942229 0.047 Uiso 1 1 calc R U . . .
H10B H 1.030648 1.139733 0.953641 0.047 Uiso 1 1 calc R U . . .
C11 C 0.9294(5) 1.2284(6) 0.9730(4) 0.0337(18) Uani 1 1 d . . . . .
C12 C 0.9215(5) 1.3037(7) 1.0311(5) 0.0358(18) Uani 1 1 d . . . . .
C13 C 0.8966(6) 1.2717(7) 0.9088(5) 0.046(2) Uani 1 1 d . . . . .
H13A H 0.924017 1.334141 0.898776 0.069 Uiso 1 1 calc R U . . .
H13B H 0.904441 1.222879 0.874309 0.069 Uiso 1 1 calc R U . . .
H13C H 0.840723 1.285343 0.912672 0.069 Uiso 1 1 calc R U . . .
C14 C 0.8371(6) 1.3251(7) 1.0533(5) 0.043(2) Uani 1 1 d . . . . .
H14A H 0.807935 1.360197 1.019057 0.064 Uiso 1 1 calc R U . . .
H14B H 0.811001 1.261518 1.062865 0.064 Uiso 1 1 calc R U . . .
H14C H 0.839064 1.367061 1.091920 0.064 Uiso 1 1 calc R U . . .
C15 C 0.9601(7) 1.4082(7) 1.0158(6) 0.046(2) Uani 1 1 d . . . . .
H15A H 1.013657 1.397660 1.001620 0.069 Uiso 1 1 calc R U . . .
H15B H 0.929758 1.442119 0.981824 0.069 Uiso 1 1 calc R U . . .
H15C H 0.961001 1.449919 1.054617 0.069 Uiso 1 1 calc R U . . .
C16 C 0.8553(5) 1.0632(7) 0.9439(4) 0.0357(19) Uani 1 1 d . . . . .
H16A H 0.854843 0.993312 0.960137 0.043 Uiso 1 1 calc R U . . .
H16B H 0.889980 1.064604 0.906488 0.043 Uiso 1 1 calc R U . . .
C17 C 0.7742(3) 1.0888(5) 0.9207(3) 0.0387(19) Uani 1 1 d G . . . .
C18 C 0.7500(4) 1.0812(7) 0.8553(2) 0.054(2) Uani 1 1 d G . . . .
H18 H 0.785760 1.059033 0.824107 0.065 Uiso 1 1 calc R U . . .
C19 C 0.6724(4) 1.1067(8) 0.8365(3) 0.076(4) Uani 1 1 d G . . . .
H19 H 0.656260 1.101618 0.792703 0.091 Uiso 1 1 calc R U . . .
C20 C 0.6190(3) 1.1398(8) 0.8831(4) 0.080(5) Uani 1 1 d G . . . .
H20 H 0.567099 1.156909 0.870468 0.096 Uiso 1 1 calc R U . . .
C21 C 0.6432(3) 1.1475(7) 0.9485(3) 0.068(3) Uani 1 1 d G . . . .
H21 H 0.607440 1.169614 0.979636 0.082 Uiso 1 1 calc R U . . .
N4 N 0.7208(4) 1.1219(6) 0.9673(2) 0.049(2) Uani 1 1 d G . . . .
N5 N 0.7435(6) 0.8195(8) 0.9444(5) 0.061(3) Uani 1 1 d . . . . .
N6 N 0.7089(4) 0.8056(6) 1.0836(4) 0.0377(16) Uani 1 1 d . . . . .
N7 N 0.8131(4) 0.7665(5) 1.1553(4) 0.0336(15) Uani 1 1 d . . . . .
N8 N 0.8384(5) 0.9161(6) 1.2649(4) 0.0446(18) Uani 1 1 d . . . . .
C22 C 0.7477(9) 0.8009(13) 0.8804(7) 0.076(4) Uani 1 1 d . . . . .
H22 H 0.796118 0.777776 0.864812 0.091 Uiso 1 1 calc R U . . .
C23 C 0.6889(11) 0.8127(16) 0.8374(8) 0.096(5) Uani 1 1 d . . . . .
H23 H 0.695124 0.795894 0.793529 0.115 Uiso 1 1 calc R U . . .
C24 C 0.6172(10) 0.8509(15) 0.8596(8) 0.094(6) Uani 1 1 d . . . . .
H24 H 0.575667 0.865039 0.830032 0.113 Uiso 1 1 calc R U . . .
C25 C 0.6074(9) 0.8682(11) 0.9266(8) 0.080(4) Uani 1 1 d . . . . .
H25 H 0.559031 0.888331 0.943791 0.096 Uiso 1 1 calc R U . . .
C26 C 0.6745(6) 0.8534(8) 0.9650(6) 0.054(3) Uani 1 1 d . . . . .
C27 C 0.6682(6) 0.8774(7) 1.0397(5) 0.044(2) Uani 1 1 d . . . . .
H27A H 0.689711 0.945338 1.047729 0.053 Uiso 1 1 calc R U . . .
H27B H 0.612264 0.878969 1.050597 0.053 Uiso 1 1 calc R U . . .
C28 C 0.7806(5) 0.8334(6) 1.1110(4) 0.0321(17) Uani 1 1 d . . . . .
C29 C 0.6647(6) 0.7076(7) 1.1030(5) 0.044(2) Uani 1 1 d . . . . .
C30 C 0.6315(7) 0.7292(9) 1.1719(6) 0.054(3) Uani 1 1 d . . . . .
H30A H 0.614208 0.799873 1.175424 0.065 Uiso 1 1 calc R U . . .
H30B H 0.586747 0.684603 1.180695 0.065 Uiso 1 1 calc R U . . .
C31 C 0.7003(6) 0.7077(8) 1.2194(5) 0.050(2) Uani 1 1 d . . . . .
H31A H 0.686764 0.653021 1.249346 0.060 Uiso 1 1 calc R U . . .
H31B H 0.713649 0.768552 1.244695 0.060 Uiso 1 1 calc R U . . .
C32 C 0.7697(6) 0.6763(7) 1.1770(5) 0.045(2) Uani 1 1 d . . . . .
H32 H 0.805161 0.628039 1.200147 0.053 Uiso 1 1 calc R U . . .
C33 C 0.7302(5) 0.6264(7) 1.1162(5) 0.038(2) Uani 1 1 d . . . . .
C34 C 0.6020(6) 0.6758(8) 1.0546(6) 0.057(3) Uani 1 1 d . . . . .
H34A H 0.576766 0.614341 1.069558 0.086 Uiso 1 1 calc R U . . .
H34B H 0.562986 0.729294 1.050053 0.086 Uiso 1 1 calc R U . . .
H34C H 0.625741 0.663302 1.012998 0.086 Uiso 1 1 calc R U . . .
C35 C 0.7860(6) 0.6042(6) 1.0594(5) 0.045(2) Uani 1 1 d . . . . .
H35A H 0.756205 0.573337 1.023899 0.068 Uiso 1 1 calc R U . . .
H35B H 0.809349 0.667109 1.044786 0.068 Uiso 1 1 calc R U . . .
H35C H 0.827372 0.558227 1.074011 0.068 Uiso 1 1 calc R U . . .
C36 C 0.6923(7) 0.5235(7) 1.1358(7) 0.055(3) Uani 1 1 d . . . . .
H36A H 0.656785 0.534362 1.171349 0.082 Uiso 1 1 calc R U . . .
H36B H 0.663024 0.495684 1.098910 0.082 Uiso 1 1 calc R U . . .
H36C H 0.733409 0.476340 1.149163 0.082 Uiso 1 1 calc R U . . .
C37 C 0.8877(5) 0.7915(7) 1.1893(4) 0.0342(18) Uani 1 1 d . . . . .
H37A H 0.914236 0.846327 1.166243 0.041 Uiso 1 1 calc R U . . .
H37B H 0.922405 0.732060 1.189475 0.041 Uiso 1 1 calc R U . . .
C38 C 0.8736(6) 0.8241(7) 1.2584(4) 0.0376(19) Uani 1 1 d . . . . .
C39 C 0.8945(6) 0.7627(7) 1.3124(5) 0.040(2) Uani 1 1 d . . . . .
H39 H 0.921146 0.701042 1.306291 0.048 Uiso 1 1 calc R U . . .
C40 C 0.8752(7) 0.7940(9) 1.3743(5) 0.050(2) Uani 1 1 d . . . . .
H40 H 0.888187 0.753818 1.410669 0.060 Uiso 1 1 calc R U . . .
C41 C 0.8358(6) 0.8873(9) 1.3817(5) 0.049(2) Uani 1 1 d . . . . .
H41 H 0.820845 0.910325 1.422748 0.058 Uiso 1 1 calc R U . . .
C42 C 0.8197(6) 0.9444(8) 1.3261(5) 0.048(2) Uani 1 1 d . . . . .
H42 H 0.794155 1.006978 1.331291 0.058 Uiso 1 1 calc R U . . .
Au1 Au 0.83749(2) 0.96247(2) 1.08340(2) 0.02859(9) Uani 1 1 d . . . . .
Au2 Au 0.67168(2) 1.08008(3) 0.42832(2) 0.03217(9) Uani 1 1 d . . . . .
N9 N 0.6958(9) 1.1400(11) 0.2555(7) 0.047(3) Uani 0.643(8) 1 d DG U P A 1
C43 C 0.7068(10) 1.0995(12) 0.1933(8) 0.043(3) Uani 0.643(8) 1 d DG U P A 1
H43 H 0.732710 1.037035 0.188592 0.052 Uiso 0.643(8) 1 calc R U P A 1
C44 C 0.6790(9) 1.1524(14) 0.1383(6) 0.042(3) Uani 0.643(8) 1 d DG U P A 1
H44 H 0.686389 1.125247 0.096687 0.050 Uiso 0.643(8) 1 calc R U P A 1
C45 C 0.6403(10) 1.2457(13) 0.1453(6) 0.046(3) Uani 0.643(8) 1 d DG U P A 1
H45 H 0.621746 1.281102 0.108507 0.056 Uiso 0.643(8) 1 calc R U P A 1
C46 C 0.6293(9) 1.2863(10) 0.2075(7) 0.040(3) Uani 0.643(8) 1 d DG U P A 1
H46 H 0.603422 1.348747 0.212231 0.048 Uiso 0.643(8) 1 calc R U P A 1
C47 C 0.6571(6) 1.2334(10) 0.2626(6) 0.039(3) Uani 0.643(8) 1 d DG U P A 1
C48 C 0.6473(8) 1.2729(12) 0.3312(7) 0.038(3) Uani 0.643(8) 1 d D U P A 1
H48A H 0.621638 1.339466 0.328725 0.046 Uiso 0.643(8) 1 calc R U P A 1
H48B H 0.611818 1.227076 0.353981 0.046 Uiso 0.643(8) 1 calc R U P A 1
C49 C 0.7399(8) 1.2067(9) 0.4104(9) 0.035(3) Uani 0.643(8) 1 d D U P A 1
C50 C 0.7732(8) 1.3702(9) 0.3549(6) 0.046(2) Uani 0.643(8) 1 d D U P A 1
C51 C 0.8424(11) 1.3240(17) 0.3170(9) 0.060(4) Uani 0.643(8) 1 d D U P A 1
H51A H 0.865706 1.374998 0.288625 0.071 Uiso 0.643(8) 1 calc R U P A 1
H51B H 0.824015 1.266779 0.290277 0.071 Uiso 0.643(8) 1 calc R U P A 1
C52 C 0.9043(10) 1.2873(15) 0.3697(7) 0.064(3) Uani 0.643(8) 1 d D U P A 1
H52A H 0.916714 1.215314 0.363942 0.077 Uiso 0.643(8) 1 calc R U P A 1
H52B H 0.953181 1.326709 0.367352 0.077 Uiso 0.643(8) 1 calc R U P A 1
C53 C 0.8634(8) 1.3054(10) 0.4359(7) 0.056(3) Uani 0.643(8) 1 d D U P A 1
H53 H 0.901416 1.315001 0.472556 0.067 Uiso 0.643(8) 1 calc R U P A 1
C54 C 0.8127(8) 1.4010(10) 0.4215(7) 0.053(3) Uani 0.643(8) 1 d D U P A 1
C55 C 0.7322(11) 1.4562(12) 0.3171(8) 0.066(4) Uani 0.643(8) 1 d D U P A 1
H55A H 0.769822 1.510020 0.309305 0.098 Uiso 0.643(8) 1 calc R U P A 1
H55B H 0.711884 1.430404 0.276001 0.098 Uiso 0.643(8) 1 calc R U P A 1
H55C H 0.689032 1.482554 0.342197 0.098 Uiso 0.643(8) 1 calc R U P A 1
C56 C 0.8706(13) 1.4931(14) 0.4133(11) 0.081(6) Uani 0.643(8) 1 d D U P A 1
H56A H 0.840360 1.554105 0.404222 0.122 Uiso 0.643(8) 1 calc R U P A 1
H56B H 0.901510 1.502270 0.453023 0.122 Uiso 0.643(8) 1 calc R U P A 1
H56C H 0.905526 1.479693 0.377713 0.122 Uiso 0.643(8) 1 calc R U P A 1
C57 C 0.7539(13) 1.4321(14) 0.4756(10) 0.062(5) Uani 0.643(8) 1 d D U P A 1
H57A H 0.725098 1.492319 0.462078 0.093 Uiso 0.643(8) 1 calc R U P A 1
H57B H 0.717007 1.377093 0.482649 0.093 Uiso 0.643(8) 1 calc R U P A 1
H57C H 0.783063 1.446027 0.515602 0.093 Uiso 0.643(8) 1 calc R U P A 1
C58 C 0.8349(11) 1.1464(11) 0.4927(7) 0.051(3) Uani 0.643(8) 1 d D U P A 1
H58A H 0.891196 1.134528 0.485890 0.062 Uiso 0.643(8) 1 calc R U P A 1
H58B H 0.807342 1.082629 0.483073 0.062 Uiso 0.643(8) 1 calc R U P A 1
N10 N 0.7201(7) 1.2829(9) 0.3696(7) 0.035(2) Uani 0.643(8) 1 d D U P A 1
N11 N 0.8080(8) 1.2211(10) 0.4463(8) 0.045(3) Uani 0.643(8) 1 d D U P A 1
N12 N 0.7476(8) 1.2005(10) 0.5778(7) 0.059(3) Uani 0.643(8) 1 d DG U P A 1
C59 C 0.8245(9) 1.1699(8) 0.5632(5) 0.054(3) Uani 0.643(8) 1 d DG U P A 1
C60 C 0.8826(7) 1.1639(11) 0.6126(7) 0.063(4) Uani 0.643(8) 1 d DG U P A 1
H60 H 0.934070 1.143456 0.602781 0.076 Uiso 0.643(8) 1 calc R U P A 1
C61 C 0.8638(9) 1.1884(13) 0.6767(6) 0.069(4) Uani 0.643(8) 1 d DG U P A 1
H61 H 0.902692 1.184377 0.709802 0.083 Uiso 0.643(8) 1 calc R U P A 1
C62 C 0.7869(10) 1.2190(12) 0.6914(6) 0.069(4) Uani 0.643(8) 1 d DG U P A 1
H62 H 0.774316 1.235361 0.734307 0.083 Uiso 0.643(8) 1 calc R U P A 1
C63 C 0.7288(8) 1.2250(12) 0.6420(8) 0.064(4) Uani 0.643(8) 1 d DG U P A 1
H63 H 0.677319 1.245425 0.651792 0.077 Uiso 0.643(8) 1 calc R U P A 1
C64 C 0.8609(11) 0.8853(15) 0.5753(8) 0.045(3) Uani 0.535(8) 1 d DG U P A 1
H64 H 0.901626 0.869359 0.546822 0.054 Uiso 0.535(8) 1 calc R U P A 1
C65 C 0.8753(10) 0.8843(14) 0.6426(8) 0.051(4) Uani 0.535(8) 1 d DG U P A 1
H65 H 0.925751 0.867675 0.659199 0.062 Uiso 0.535(8) 1 calc R U P A 1
C66 C 0.8144(11) 0.9080(16) 0.6851(7) 0.050(4) Uani 0.535(8) 1 d DG U P A 1
H66 H 0.824120 0.907350 0.730150 0.061 Uiso 0.535(8) 1 calc R U P A 1
C67 C 0.7391(10) 0.933(2) 0.6603(9) 0.045(3) Uani 0.535(8) 1 d DG U P A 1
H67 H 0.698363 0.948709 0.688724 0.054 Uiso 0.535(8) 1 calc R U P A 1
C68 C 0.7246(11) 0.934(3) 0.5930(10) 0.039(3) Uani 0.535(8) 1 d DG U P A 1
N13 N 0.7855(13) 0.910(2) 0.5504(7) 0.046(3) Uani 0.535(8) 1 d DG U P A 1
C69 C 0.6451(15) 0.960(2) 0.5586(11) 0.034(3) Uani 0.535(8) 1 d D U P A 1
H69A H 0.603342 0.955815 0.590625 0.041 Uiso 0.535(8) 1 calc R U P A 1
H69B H 0.647394 1.030540 0.543734 0.041 Uiso 0.535(8) 1 calc R U P A 1
C70 C 0.623(2) 0.9385(15) 0.4426(9) 0.037(3) Uani 0.535(8) 1 d D U P A 1
C71 C 0.6031(8) 0.7860(11) 0.5128(6) 0.039(3) Uani 0.535(8) 1 d D U P A 1
C72 C 0.6685(10) 0.7180(13) 0.4846(8) 0.046(3) Uani 0.535(8) 1 d D U P A 1
H72A H 0.669850 0.651882 0.506322 0.056 Uiso 0.535(8) 1 calc R U P A 1
H72B H 0.720256 0.750240 0.489860 0.056 Uiso 0.535(8) 1 calc R U P A 1
C73 C 0.6459(10) 0.7055(14) 0.4110(8) 0.049(4) Uani 0.535(8) 1 d D U P A 1
H73A H 0.688578 0.729196 0.383546 0.058 Uiso 0.535(8) 1 calc R U P A 1
H73B H 0.634128 0.634511 0.400522 0.058 Uiso 0.535(8) 1 calc R U P A 1
C74 C 0.5716(8) 0.7728(10) 0.4023(7) 0.044(3) Uani 0.535(8) 1 d D U P A 1
H74 H 0.537325 0.749318 0.365747 0.052 Uiso 0.535(8) 1 calc R U P A 1
C75 C 0.5295(7) 0.7654(10) 0.4680(7) 0.042(3) Uani 0.535(8) 1 d D U P A 1
C76 C 0.5870(13) 0.7668(17) 0.5860(7) 0.058(5) Uani 0.535(8) 1 d D U P A 1
H76A H 0.574585 0.695729 0.592506 0.087 Uiso 0.535(8) 1 calc R U P A 1
H76B H 0.633538 0.784470 0.611798 0.087 Uiso 0.535(8) 1 calc R U P A 1
H76C H 0.542908 0.808173 0.599284 0.087 Uiso 0.535(8) 1 calc R U P A 1
C77 C 0.4967(13) 0.6559(12) 0.4767(12) 0.061(5) Uani 0.535(8) 1 d D U P A 1
H77A H 0.470305 0.651201 0.517856 0.092 Uiso 0.535(8) 1 calc R U P A 1
H77B H 0.459528 0.640653 0.441650 0.092 Uiso 0.535(8) 1 calc R U P A 1
H77C H 0.539946 0.607786 0.476080 0.092 Uiso 0.535(8) 1 calc R U P A 1
C78 C 0.4613(11) 0.8417(18) 0.4804(12) 0.052(5) Uani 0.535(8) 1 d D U P A 1
H78A H 0.439966 0.829263 0.522931 0.079 Uiso 0.535(8) 1 calc R U P A 1
H78B H 0.481424 0.910430 0.478447 0.079 Uiso 0.535(8) 1 calc R U P A 1
H78C H 0.420056 0.832738 0.447546 0.079 Uiso 0.535(8) 1 calc R U P A 1
C79 C 0.5979(10) 0.9163(16) 0.3238(7) 0.058(4) Uani 0.535(8) 1 d D U P A 1
H79A H 0.607751 0.862190 0.292440 0.070 Uiso 0.535(8) 1 calc R U P A 1
H79B H 0.636055 0.971167 0.317756 0.070 Uiso 0.535(8) 1 calc R U P A 1
N14 N 0.6223(15) 0.8958(13) 0.5028(8) 0.034(3) Uani 0.535(8) 1 d D U P A 1
N15 N 0.6009(10) 0.8772(11) 0.3918(7) 0.045(3) Uani 0.535(8) 1 d D U P A 1
C80 C 0.5146(9) 0.9544(12) 0.3182(7) 0.110(4) Uani 0.535(8) 1 d DG U P A 1
C81 C 0.4877(12) 1.0213(16) 0.2695(8) 0.135(5) Uani 0.535(8) 1 d DG U P A 1
H81 H 0.522600 1.044718 0.238077 0.162 Uiso 0.535(8) 1 calc R U P A 1
C82 C 0.4087(14) 1.0532(19) 0.2679(9) 0.141(5) Uani 0.535(8) 1 d DG U P A 1
H82 H 0.390693 1.097999 0.235338 0.169 Uiso 0.535(8) 1 calc R U P A 1
C83 C 0.3565(10) 1.018(2) 0.3149(9) 0.146(6) Uani 0.535(8) 1 d DG U P A 1
H83 H 0.303650 1.039605 0.313818 0.175 Uiso 0.535(8) 1 calc R U P A 1
C84 C 0.3834(9) 0.951(2) 0.3636(9) 0.146(6) Uani 0.535(8) 1 d DG U P A 1
H84 H 0.348513 0.927928 0.395037 0.176 Uiso 0.535(8) 1 calc R U P A 1
N16 N 0.4624(10) 0.9194(16) 0.3652(8) 0.132(5) Uani 0.535(8) 1 d DG U P A 1
N9A N 0.7463(16) 1.230(3) 0.5794(14) 0.058(4) Uani 0.357(8) 1 d D U P A 2
C43A C 0.7361(18) 1.253(3) 0.6448(16) 0.065(4) Uani 0.357(8) 1 d D U P A 2
H43A H 0.686083 1.270927 0.659658 0.077 Uiso 0.357(8) 1 calc R U P A 2
C44A C 0.8007(19) 1.248(4) 0.6879(14) 0.069(4) Uani 0.357(8) 1 d D U P A 2
H44A H 0.793269 1.258719 0.732345 0.083 Uiso 0.357(8) 1 calc R U P A 2
C45A C 0.8767(18) 1.226(3) 0.6654(13) 0.069(4) Uani 0.357(8) 1 d D U P A 2
H45A H 0.920528 1.231081 0.693980 0.083 Uiso 0.357(8) 1 calc R U P A 2
C46A C 0.8872(16) 1.198(3) 0.6007(13) 0.062(4) Uani 0.357(8) 1 d D U P A 2
H46A H 0.937121 1.179710 0.585646 0.074 Uiso 0.357(8) 1 calc R U P A 2
C47A C 0.8206(17) 1.199(3) 0.5591(11) 0.052(3) Uani 0.357(8) 1 d D U P A 2
C48A C 0.8293(19) 1.178(2) 0.4875(11) 0.050(4) Uani 0.357(8) 1 d D U P A 2
H48C H 0.885884 1.177006 0.478790 0.060 Uiso 0.357(8) 1 calc R U P A 2
H48D H 0.809050 1.109861 0.478920 0.060 Uiso 0.357(8) 1 calc R U P A 2
C49A C 0.7243(14) 1.2179(16) 0.4120(16) 0.032(4) Uani 0.357(8) 1 d D U P A 2
C50A C 0.8288(12) 1.3491(16) 0.4321(10) 0.052(3) Uani 0.357(8) 1 d D U P A 2
C51A C 0.7705(17) 1.419(2) 0.4670(13) 0.049(4) Uani 0.357(8) 1 d D U P A 2
H51C H 0.797780 1.479441 0.484015 0.059 Uiso 0.357(8) 1 calc R U P A 2
H51D H 0.746315 1.383402 0.503206 0.059 Uiso 0.357(8) 1 calc R U P A 2
C52A C 0.7059(14) 1.4501(19) 0.4146(11) 0.052(4) Uani 0.357(8) 1 d D U P A 2
H52C H 0.652893 1.435788 0.430157 0.062 Uiso 0.357(8) 1 calc R U P A 2
H52D H 0.709663 1.522502 0.404240 0.062 Uiso 0.357(8) 1 calc R U P A 2
C53A C 0.7244(12) 1.3835(14) 0.3536(10) 0.047(3) Uani 0.357(8) 1 d D U P A 2
H53A H 0.704926 1.413457 0.312259 0.057 Uiso 0.357(8) 1 calc R U P A 2
C54A C 0.8152(12) 1.3750(16) 0.3585(10) 0.055(3) Uani 0.357(8) 1 d D U P A 2
C55A C 0.9129(13) 1.355(2) 0.4594(15) 0.066(7) Uani 0.357(8) 1 d D U P A 2
H55D H 0.933487 1.422958 0.452636 0.099 Uiso 0.357(8) 1 calc R U P A 2
H55E H 0.912997 1.340395 0.505472 0.099 Uiso 0.357(8) 1 calc R U P A 2
H55F H 0.945633 1.306290 0.437461 0.099 Uiso 0.357(8) 1 calc R U P A 2
C56A C 0.8500(19) 1.4829(19) 0.3419(15) 0.072(7) Uani 0.357(8) 1 d D U P A 2
H56D H 0.907155 1.480233 0.344515 0.108 Uiso 0.357(8) 1 calc R U P A 2
H56E H 0.833203 1.502214 0.298384 0.108 Uiso 0.357(8) 1 calc R U P A 2
H56F H 0.831035 1.532356 0.372689 0.108 Uiso 0.357(8) 1 calc R U P A 2
C57A C 0.856(2) 1.298(3) 0.3122(16) 0.065(7) Uani 0.357(8) 1 d D U P A 2
H57D H 0.912792 1.300021 0.319939 0.098 Uiso 0.357(8) 1 calc R U P A 2
H57E H 0.836753 1.230271 0.320393 0.098 Uiso 0.357(8) 1 calc R U P A 2
H57F H 0.844411 1.316539 0.267433 0.098 Uiso 0.357(8) 1 calc R U P A 2
C58A C 0.6232(13) 1.255(2) 0.3278(11) 0.034(3) Uani 0.357(8) 1 d D U P A 2
H58C H 0.588170 1.313749 0.325302 0.041 Uiso 0.357(8) 1 calc R U P A 2
H58D H 0.594837 1.200579 0.350183 0.041 Uiso 0.357(8) 1 calc R U P A 2
N10A N 0.7925(13) 1.2454(16) 0.4408(12) 0.046(3) Uani 0.357(8) 1 d D U P A 2
N11A N 0.6921(12) 1.2813(15) 0.3664(11) 0.036(3) Uani 0.357(8) 1 d D U P A 2
N12A N 0.7022(19) 1.150(3) 0.2598(14) 0.046(4) Uani 0.357(8) 1 d D U P A 2
C59A C 0.6397(17) 1.220(2) 0.2597(11) 0.041(3) Uani 0.357(8) 1 d D U P A 2
C60A C 0.614(2) 1.271(2) 0.2032(13) 0.038(4) Uani 0.357(8) 1 d D U P A 2
H60A H 0.581282 1.327670 0.205854 0.046 Uiso 0.357(8) 1 calc R U P A 2
C61A C 0.639(2) 1.235(3) 0.1425(12) 0.044(4) Uani 0.357(8) 1 d D U P A 2
H61A H 0.618176 1.263175 0.103906 0.052 Uiso 0.357(8) 1 calc R U P A 2
C62A C 0.696(2) 1.158(3) 0.1407(14) 0.042(4) Uani 0.357(8) 1 d D U P A 2
H62A H 0.716989 1.137677 0.101097 0.051 Uiso 0.357(8) 1 calc R U P A 2
C63A C 0.720(2) 1.111(3) 0.1990(16) 0.040(4) Uani 0.357(8) 1 d D U P A 2
H63A H 0.749692 1.051337 0.196855 0.048 Uiso 0.357(8) 1 calc R U P A 2
C64A C 0.3577(16) 1.045(3) 0.3448(16) 0.144(6) Uani 0.465(8) 1 d D U P A 2
H64A H 0.310965 1.022112 0.363798 0.173 Uiso 0.465(8) 1 calc R U P A 2
C65A C 0.3611(19) 1.138(3) 0.3111(17) 0.146(6) Uani 0.465(8) 1 d D U P A 2
H65A H 0.316486 1.179618 0.306904 0.175 Uiso 0.465(8) 1 calc R U P A 2
C66A C 0.433(2) 1.166(2) 0.2842(17) 0.145(7) Uani 0.465(8) 1 d D U P A 2
H66A H 0.435938 1.227253 0.261384 0.174 Uiso 0.465(8) 1 calc R U P A 2
C67A C 0.5008(18) 1.105(2) 0.2900(16) 0.136(6) Uani 0.465(8) 1 d D U P A 2
H67A H 0.548083 1.126425 0.271658 0.163 Uiso 0.465(8) 1 calc R U P A 2
C68A C 0.4985(15) 1.013(2) 0.3226(15) 0.118(5) Uani 0.465(8) 1 d D U P A 2
N13A N 0.4272(17) 0.987(2) 0.3488(14) 0.131(5) Uani 0.465(8) 1 d D U P A 2
C69A C 0.5675(17) 0.937(2) 0.3363(11) 0.079(4) Uani 0.465(8) 1 d D U P A 2
H69C H 0.562538 0.880489 0.305379 0.095 Uiso 0.465(8) 1 calc R U P A 2
H69D H 0.617433 0.971239 0.328026 0.095 Uiso 0.465(8) 1 calc R U P A 2
C70A C 0.615(2) 0.9451(19) 0.4488(12) 0.037(3) Uani 0.465(8) 1 d D U P A 2
C71A C 0.5269(10) 0.7996(12) 0.4210(8) 0.049(3) Uani 0.465(8) 1 d D U P A 2
C72A C 0.4567(12) 0.826(2) 0.4651(10) 0.050(4) Uani 0.465(8) 1 d D U P A 2
H72C H 0.414584 0.775724 0.460324 0.060 Uiso 0.465(8) 1 calc R U P A 2
H72D H 0.435115 0.893173 0.453910 0.060 Uiso 0.465(8) 1 calc R U P A 2
C73A C 0.4912(11) 0.826(2) 0.5359(9) 0.055(4) Uani 0.465(8) 1 d D U P A 2
H73C H 0.481950 0.891440 0.557257 0.066 Uiso 0.465(8) 1 calc R U P A 2
H73D H 0.467786 0.771979 0.561665 0.066 Uiso 0.465(8) 1 calc R U P A 2
C74A C 0.5803(11) 0.8077(14) 0.5268(9) 0.046(3) Uani 0.465(8) 1 d D U P A 2
H74A H 0.605233 0.775651 0.565570 0.055 Uiso 0.465(8) 1 calc R U P A 2
C75A C 0.5841(9) 0.7384(12) 0.4665(8) 0.047(3) Uani 0.465(8) 1 d D U P A 2
C76A C 0.5011(14) 0.7418(17) 0.3577(10) 0.063(6) Uani 0.465(8) 1 d D U P A 2
H76D H 0.472220 0.681062 0.369066 0.094 Uiso 0.465(8) 1 calc R U P A 2
H76E H 0.467500 0.785403 0.331091 0.094 Uiso 0.465(8) 1 calc R U P A 2
H76F H 0.547429 0.723221 0.333674 0.094 Uiso 0.465(8) 1 calc R U P A 2
C77A C 0.5514(16) 0.6314(14) 0.4837(14) 0.064(6) Uani 0.465(8) 1 d D U P A 2
H77D H 0.553775 0.587673 0.445982 0.096 Uiso 0.465(8) 1 calc R U P A 2
H77E H 0.583031 0.602322 0.518866 0.096 Uiso 0.465(8) 1 calc R U P A 2
H77F H 0.497148 0.637501 0.497099 0.096 Uiso 0.465(8) 1 calc R U P A 2
C78A C 0.6682(10) 0.7262(18) 0.4393(12) 0.047(5) Uani 0.465(8) 1 d D U P A 2
H78D H 0.666079 0.681974 0.401730 0.071 Uiso 0.465(8) 1 calc R U P A 2
H78E H 0.688195 0.792149 0.426794 0.071 Uiso 0.465(8) 1 calc R U P A 2
H78F H 0.702799 0.696974 0.472380 0.071 Uiso 0.465(8) 1 calc R U P A 2
C79A C 0.6500(16) 0.968(2) 0.5644(12) 0.034(3) Uani 0.465(8) 1 d D U P A 2
H79C H 0.612963 0.965253 0.600148 0.041 Uiso 0.465(8) 1 calc R U P A 2
H79D H 0.654419 1.038628 0.550300 0.041 Uiso 0.465(8) 1 calc R U P A 2
N14A N 0.5717(12) 0.8939(14) 0.4026(9) 0.048(3) Uani 0.465(8) 1 d D U P A 2
N15A N 0.6198(17) 0.9051(16) 0.5098(9) 0.035(3) Uani 0.465(8) 1 d D U P A 2
C80A C 0.7290(13) 0.930(3) 0.5874(12) 0.036(3) Uani 0.465(8) 1 d D U P A 2
C81A C 0.7468(14) 0.941(3) 0.6543(11) 0.044(3) Uani 0.465(8) 1 d D U P A 2
H81A H 0.705571 0.952878 0.683155 0.053 Uiso 0.465(8) 1 calc R U P A 2
C82A C 0.8243(14) 0.935(2) 0.6785(10) 0.050(4) Uani 0.465(8) 1 d D U P A 2
H82A H 0.836078 0.943976 0.722917 0.060 Uiso 0.465(8) 1 calc R U P A 2
C83A C 0.8838(13) 0.916(2) 0.6338(11) 0.050(4) Uani 0.465(8) 1 d D U P A 2
H83A H 0.935476 0.901974 0.648361 0.060 Uiso 0.465(8) 1 calc R U P A 2
C84A C 0.8656(14) 0.919(2) 0.5679(11) 0.050(4) Uani 0.465(8) 1 d D U P A 2
H84A H 0.907030 0.924507 0.538542 0.060 Uiso 0.465(8) 1 calc R U P A 2
N16A N 0.7883(15) 0.914(3) 0.5432(11) 0.048(3) Uani 0.465(8) 1 d D U P A 2
F1 F 0.9671(10) 0.0859(12) 0.8085(7) 0.168(6) Uani 1 1 d . U . . .
F2 F 1.0704(8) 0.0039(14) 0.8246(7) 0.179(7) Uani 1 1 d . U . . .
F3 F 1.0180(8) 0.0276(11) 0.7249(5) 0.127(4) Uani 1 1 d . U . . .
F4 F 0.9613(9) -0.0770(8) 0.7986(7) 0.174(7) Uani 1 1 d . U . . .
F5 F 0.4377(8) 0.5802(14) 0.2947(5) 0.159(6) Uani 1 1 d . U . . .
F6 F 0.5427(7) 0.5028(8) 0.3353(7) 0.151(6) Uani 1 1 d . U . . .
F7 F 0.5222(6) 0.5145(8) 0.2220(6) 0.121(4) Uani 1 1 d . . . . .
F8 F 0.4505(8) 0.4234(14) 0.2857(5) 0.156(7) Uani 1 1 d . . . . .
B1 B 1.0066(9) 0.0033(13) 0.7879(8) 0.062(4) Uani 1 1 d . . . . .
B2 B 0.4904(8) 0.5130(15) 0.2849(9) 0.069(4) Uani 1 1 d . . . . .
O1 O 0.553(2) 0.390(3) 0.9621(16) 0.34(2) Uani 1 1 d D U . . .
C85 C 0.5728(12) 0.4584(18) 0.9250(9) 0.156(10) Uani 1 1 d D U . . .
C86 C 0.6597(10) 0.446(3) 0.9154(12) 0.150(10) Uani 1 1 d D U . . .
H86A H 0.678123 0.498290 0.886402 0.225 Uiso 1 1 calc R U . . .
H86B H 0.687363 0.451522 0.956924 0.225 Uiso 1 1 calc R U . . .
H86C H 0.669755 0.379752 0.896721 0.225 Uiso 1 1 calc R U . . .
C87 C 0.5303(15) 0.544(2) 0.8911(10) 0.224(16) Uani 1 1 d D U . . .
H87A H 0.567275 0.581882 0.865535 0.336 Uiso 1 1 calc R U . . .
H87B H 0.489156 0.516019 0.862735 0.336 Uiso 1 1 calc R U . . .
H87C H 0.506888 0.587732 0.922943 0.336 Uiso 1 1 calc R U . . .
O2 O 0.9588(11) 0.6375(15) 0.5251(10) 0.175(8) Uani 1 1 d D U . . .
C88 C 0.9255(12) 0.5935(15) 0.5708(8) 0.136(8) Uani 1 1 d D U . . .
C89 C 0.8429(13) 0.620(2) 0.5922(13) 0.178(13) Uani 1 1 d D U . . .
H89A H 0.828572 0.577330 0.628187 0.266 Uiso 1 1 calc R U . . .
H89B H 0.841583 0.690864 0.605678 0.266 Uiso 1 1 calc R U . . .
H89C H 0.805761 0.610205 0.556304 0.266 Uiso 1 1 calc R U . . .
C90 C 0.9663(16) 0.509(2) 0.6083(14) 0.211(15) Uani 1 1 d D U . . .
H90A H 0.931684 0.484166 0.641667 0.317 Uiso 1 1 calc R U . . .
H90B H 0.978611 0.453957 0.578957 0.317 Uiso 1 1 calc R U . . .
H90C H 1.014594 0.534466 0.628355 0.317 Uiso 1 1 calc R U . . .

loop_
_atom_site_aniso_label
_atom_site_aniso_U_11
_atom_site_aniso_U_22
_atom_site_aniso_U_33
_atom_site_aniso_U_23
_atom_site_aniso_U_13
_atom_site_aniso_U_12
C1 0.065(6) 0.057(7) 0.032(5) 0.006(4) -0.009(4) 0.001(5)
C2 0.085(8) 0.066(7) 0.074(7) -0.033(6) -0.044(6) 0.029(6)
C3 0.141(12) 0.141(13) 0.134(12) -0.049(11) -0.042(10) 0.032(11)
C4 0.120(11) 0.155(14) 0.118(11) -0.034(10) -0.041(9) 0.033(10)
C5 0.084(8) 0.111(10) 0.079(8) 0.007(8) -0.022(7) -0.013(8)
N1 0.087(8) 0.083(8) 0.061(6) 0.008(6) -0.018(6) -0.011(6)
N2 0.042(4) 0.021(3) 0.029(3) 0.000(3) 0.002(3) -0.007(3)
N3 0.038(3) 0.018(3) 0.031(3) 0.005(3) 0.005(3) -0.005(3)
C6 0.057(6) 0.030(4) 0.030(4) -0.005(3) 0.001(4) -0.010(4)
C7 0.031(4) 0.022(4) 0.036(4) 0.005(3) 0.004(3) -0.002(3)
C8 0.042(5) 0.027(4) 0.041(5) 0.003(3) 0.002(4) -0.013(4)
C9 0.036(5) 0.041(5) 0.055(6) 0.007(4) 0.002(4) -0.003(4)
C10 0.037(5) 0.033(5) 0.049(5) 0.004(4) 0.014(4) -0.001(4)
C11 0.041(5) 0.021(4) 0.039(4) 0.005(3) 0.008(4) -0.004(3)
C12 0.039(4) 0.028(4) 0.041(5) 0.002(4) 0.004(4) -0.003(4)
C13 0.054(6) 0.036(5) 0.048(5) 0.012(4) -0.003(4) -0.005(4)
C14 0.042(5) 0.025(5) 0.063(6) 0.003(4) 0.022(4) 0.006(4)
C15 0.056(6) 0.023(5) 0.060(6) 0.003(4) 0.005(5) -0.006(4)
C16 0.040(4) 0.032(5) 0.035(4) -0.004(3) 0.005(3) -0.008(4)
C17 0.044(5) 0.038(5) 0.034(4) 0.003(4) 0.004(3) -0.011(4)
C18 0.051(5) 0.072(7) 0.039(5) -0.008(6) -0.002(4) -0.006(6)
C19 0.065(8) 0.113(13) 0.049(6) -0.008(7) -0.015(6) -0.008(8)
C20 0.039(6) 0.123(14) 0.076(9) 0.000(9) -0.009(6) 0.005(7)
C21 0.048(6) 0.086(10) 0.070(8) -0.011(7) 0.002(6) -0.011(6)
N4 0.041(4) 0.061(6) 0.045(5) -0.008(4) 0.013(4) 0.000(4)
N5 0.069(6) 0.056(6) 0.057(6) -0.001(5) -0.006(5) 0.006(5)
N6 0.032(4) 0.024(3) 0.057(5) 0.000(3) 0.008(3) -0.005(3)
N7 0.040(4) 0.021(3) 0.040(4) 0.003(3) 0.013(3) -0.004(3)
N8 0.055(5) 0.034(4) 0.045(4) 0.002(3) 0.012(4) 0.010(4)
C22 0.086(10) 0.090(11) 0.053(7) -0.012(7) -0.003(7) 0.004(8)
C23 0.105(13) 0.114(15) 0.068(9) -0.010(10) -0.008(9) -0.018(11)
C24 0.094(11) 0.108(13) 0.079(10) 0.028(10) -0.044(9) -0.034(10)
C25 0.070(8) 0.071(9) 0.096(11) 0.020(8) -0.037(8) -0.022(7)
C26 0.054(6) 0.031(5) 0.075(7) 0.006(5) -0.024(5) -0.010(4)
C27 0.035(4) 0.034(5) 0.065(6) -0.001(4) -0.007(4) -0.006(4)
C28 0.033(4) 0.024(4) 0.040(4) -0.004(3) 0.012(3) -0.001(3)
C29 0.039(5) 0.032(5) 0.063(6) -0.002(4) 0.019(4) -0.007(4)
C30 0.049(6) 0.035(5) 0.080(8) 0.002(5) 0.037(6) -0.002(4)
C31 0.060(6) 0.041(5) 0.051(6) 0.003(4) 0.032(5) -0.005(5)
C32 0.051(5) 0.035(5) 0.049(5) 0.010(4) 0.022(4) 0.009(4)
C33 0.039(5) 0.023(4) 0.053(5) 0.002(4) 0.015(4) -0.007(3)
C34 0.040(5) 0.037(5) 0.096(9) -0.006(5) 0.011(5) -0.018(4)
C35 0.047(5) 0.030(5) 0.061(6) -0.006(4) 0.022(4) -0.005(4)
C36 0.056(6) 0.025(5) 0.085(8) 0.008(5) 0.032(6) -0.004(4)
C37 0.038(4) 0.033(4) 0.032(4) 0.005(3) 0.011(3) 0.009(3)
C38 0.044(5) 0.032(5) 0.037(4) 0.006(4) 0.005(4) 0.002(4)
C39 0.045(5) 0.027(4) 0.047(5) 0.008(4) 0.002(4) 0.000(4)
C40 0.058(6) 0.052(6) 0.040(5) 0.012(5) 0.001(4) -0.001(5)
C41 0.054(6) 0.053(6) 0.040(5) -0.005(4) 0.016(4) -0.004(5)
C42 0.054(5) 0.047(6) 0.044(5) -0.006(4) 0.011(4) 0.012(5)
Au1 0.03286(15) 0.01981(16) 0.03338(15) 0.00037(13) 0.00720(11) -0.00150(13)
Au2 0.03843(17) 0.02439(18) 0.03375(16) 0.00411(14) 0.00224(12) -0.00401(14)
N9 0.059(5) 0.040(5) 0.043(5) 0.002(4) 0.013(4) 0.015(5)
C43 0.049(6) 0.038(6) 0.043(5) -0.005(5) 0.008(5) 0.004(5)
C44 0.046(6) 0.040(5) 0.039(5) -0.003(4) 0.006(5) -0.004(5)
C45 0.056(5) 0.042(6) 0.041(5) 0.003(5) 0.004(5) -0.003(5)
C46 0.049(6) 0.032(6) 0.039(5) 0.002(5) 0.005(5) -0.002(5)
C47 0.043(5) 0.035(5) 0.039(4) 0.007(4) 0.008(4) 0.005(4)
C48 0.044(5) 0.031(5) 0.039(5) 0.006(4) 0.011(5) 0.006(5)
C49 0.036(6) 0.031(5) 0.038(5) 0.000(4) 0.012(5) 0.001(5)
C50 0.057(5) 0.035(4) 0.048(4) 0.003(4) 0.016(4) -0.008(4)
C51 0.069(7) 0.051(7) 0.060(6) -0.004(6) 0.032(6) -0.007(6)
C52 0.058(6) 0.065(6) 0.071(6) -0.009(6) 0.025(5) -0.009(5)
C53 0.053(5) 0.055(5) 0.061(5) -0.001(5) 0.008(5) -0.009(5)
C54 0.063(5) 0.041(5) 0.055(5) -0.004(5) 0.014(5) -0.010(5)
C55 0.105(10) 0.031(7) 0.061(8) 0.012(7) 0.015(8) -0.006(8)
C56 0.101(12) 0.062(10) 0.081(11) -0.010(9) 0.021(10) -0.044(9)
C57 0.088(10) 0.033(8) 0.066(9) -0.022(7) 0.024(8) 0.000(7)
C58 0.045(5) 0.052(6) 0.057(5) 0.003(5) -0.007(5) -0.008(5)
N10 0.044(5) 0.028(4) 0.035(4) 0.003(3) 0.011(4) 0.001(4)
N11 0.044(5) 0.036(5) 0.054(5) 0.001(4) 0.002(4) -0.006(4)
N12 0.056(5) 0.059(7) 0.060(5) 0.002(6) -0.009(5) -0.007(5)
C59 0.048(5) 0.056(6) 0.056(5) 0.004(5) -0.017(4) -0.012(5)
C60 0.060(6) 0.064(7) 0.065(6) 0.002(6) -0.013(5) -0.008(6)
C61 0.071(6) 0.070(7) 0.066(6) 0.002(6) -0.011(6) -0.011(6)
C62 0.071(6) 0.070(7) 0.065(6) 0.003(6) -0.003(5) -0.014(6)
C63 0.065(6) 0.066(7) 0.062(6) -0.002(6) -0.004(5) -0.011(6)
C64 0.046(6) 0.046(6) 0.043(6) 0.015(5) 0.000(5) 0.011(6)
C65 0.051(6) 0.051(7) 0.052(6) 0.006(6) -0.006(5) 0.004(6)
C66 0.053(6) 0.050(7) 0.048(6) 0.004(6) -0.007(5) 0.002(6)
C67 0.046(6) 0.047(6) 0.041(6) 0.001(5) -0.006(5) 0.004(5)
C68 0.046(5) 0.034(5) 0.037(5) 0.004(5) -0.004(5) 0.005(4)
N13 0.045(5) 0.051(6) 0.040(5) 0.004(5) -0.005(5) 0.012(5)
C69 0.038(5) 0.033(5) 0.033(5) 0.004(5) 0.001(5) -0.003(5)
C70 0.041(6) 0.033(6) 0.037(6) 0.000(5) 0.000(5) -0.012(5)
C71 0.045(5) 0.032(5) 0.040(5) -0.003(5) 0.011(5) -0.008(5)
C72 0.053(6) 0.031(6) 0.055(7) -0.005(6) 0.004(6) -0.003(5)
C73 0.054(7) 0.037(6) 0.055(7) -0.013(6) 0.014(6) -0.005(6)
C74 0.045(5) 0.038(5) 0.049(5) -0.009(5) 0.007(5) -0.017(5)
C75 0.042(5) 0.037(5) 0.048(5) -0.007(4) 0.011(5) -0.012(4)
C76 0.076(11) 0.054(10) 0.044(9) 0.011(8) 0.006(8) -0.022(9)
C77 0.069(10) 0.042(9) 0.074(11) -0.008(8) 0.014(10) -0.029(9)
C78 0.032(8) 0.064(10) 0.062(10) -0.020(9) 0.016(8) -0.007(8)
C79 0.062(7) 0.063(7) 0.048(6) 0.001(6) -0.011(6) -0.005(6)
N14 0.041(5) 0.030(5) 0.031(5) 0.001(4) 0.003(4) -0.010(4)
N15 0.049(5) 0.045(5) 0.042(5) -0.006(4) -0.001(5) -0.016(5)
C80 0.108(7) 0.117(7) 0.106(7) 0.008(6) -0.007(6) -0.003(6)
C81 0.132(8) 0.137(8) 0.136(8) 0.005(7) -0.004(7) 0.001(7)
C82 0.140(7) 0.142(7) 0.141(7) 0.007(6) 0.002(6) 0.006(6)
C83 0.145(8) 0.145(8) 0.148(8) 0.008(7) -0.001(7) 0.005(7)
C84 0.143(8) 0.147(8) 0.148(8) 0.004(7) -0.003(7) 0.007(7)
N16 0.127(7) 0.135(7) 0.134(7) 0.002(7) -0.007(7) -0.002(7)
N9A 0.056(6) 0.060(7) 0.058(6) -0.002(6) -0.008(6) -0.008(6)
C43A 0.063(7) 0.067(8) 0.063(6) 0.002(7) -0.002(6) -0.011(6)
C44A 0.070(7) 0.071(8) 0.066(7) -0.001(7) -0.005(6) -0.011(7)
C45A 0.069(7) 0.071(8) 0.068(7) 0.000(7) -0.008(6) -0.010(7)
C46A 0.057(6) 0.063(7) 0.063(7) 0.004(6) -0.012(6) -0.011(6)
C47A 0.048(5) 0.053(6) 0.056(6) 0.001(6) -0.014(5) -0.011(6)
C48A 0.046(6) 0.048(7) 0.057(6) 0.002(6) -0.004(6) -0.006(6)
C49A 0.037(7) 0.021(6) 0.037(6) -0.007(5) 0.013(6) 0.007(6)
C50A 0.057(5) 0.044(5) 0.057(5) -0.004(5) 0.013(5) -0.005(5)
C51A 0.066(8) 0.029(7) 0.053(7) -0.015(7) 0.011(7) 0.000(7)
C52A 0.063(7) 0.038(6) 0.055(6) -0.004(6) 0.013(6) -0.001(6)
C53A 0.058(6) 0.036(5) 0.048(6) 0.003(5) 0.010(6) -0.001(6)
C54A 0.062(6) 0.046(5) 0.058(5) -0.001(5) 0.019(5) -0.006(5)
C55A 0.064(12) 0.054(12) 0.081(13) 0.002(11) 0.011(11) -0.019(11)
C56A 0.085(13) 0.058(13) 0.074(13) 0.005(11) 0.029(12) -0.014(11)
C57A 0.073(12) 0.058(13) 0.066(11) -0.004(11) 0.042(11) -0.005(11)
C58A 0.043(7) 0.029(6) 0.031(6) 0.006(5) 0.007(6) 0.007(6)
N10A 0.048(5) 0.038(5) 0.051(5) -0.001(5) 0.006(5) -0.005(5)
N11A 0.045(6) 0.028(5) 0.036(5) 0.002(5) 0.014(5) 0.001(5)
N12A 0.054(6) 0.041(6) 0.044(6) 0.002(6) 0.010(6) 0.009(6)
C59A 0.049(6) 0.036(5) 0.039(5) 0.005(5) 0.007(5) 0.005(5)
C60A 0.045(6) 0.031(6) 0.038(6) 0.003(6) 0.003(6) -0.003(6)
C61A 0.052(6) 0.039(6) 0.039(6) 0.002(6) 0.005(6) -0.004(6)
C62A 0.047(7) 0.040(6) 0.041(6) -0.001(6) 0.005(6) -0.004(6)
C63A 0.048(7) 0.034(6) 0.039(6) -0.008(5) 0.009(6) 0.002(6)
C64A 0.144(8) 0.144(8) 0.143(8) 0.007(7) -0.004(7) 0.005(7)
C65A 0.145(9) 0.144(9) 0.148(9) 0.005(8) -0.001(8) 0.005(8)
C66A 0.141(9) 0.146(9) 0.147(9) 0.006(8) -0.002(8) 0.000(8)
C67A 0.134(8) 0.137(9) 0.137(8) 0.002(7) -0.002(7) 0.001(7)
C68A 0.117(7) 0.121(7) 0.114(7) 0.007(6) -0.012(6) 0.002(6)
N13A 0.131(7) 0.131(7) 0.131(7) 0.009(6) -0.007(6) 0.007(6)
C69A 0.081(7) 0.084(6) 0.074(6) 0.004(6) -0.012(6) -0.009(6)
C70A 0.043(6) 0.032(6) 0.037(6) 0.000(5) -0.002(5) -0.013(5)
C71A 0.050(5) 0.042(5) 0.054(5) -0.007(5) -0.001(5) -0.008(5)
C72A 0.043(7) 0.051(7) 0.055(7) -0.013(7) 0.006(6) -0.009(6)
C73A 0.053(7) 0.053(7) 0.060(7) -0.007(6) 0.012(6) -0.012(6)
C74A 0.051(6) 0.038(6) 0.048(6) 0.003(5) 0.008(5) -0.012(5)
C75A 0.053(5) 0.036(5) 0.052(5) -0.001(5) 0.009(5) -0.011(5)
C76A 0.063(11) 0.050(11) 0.075(12) -0.003(10) 0.003(10) -0.007(10)
C77A 0.081(12) 0.042(10) 0.070(11) 0.000(9) 0.012(11) -0.021(10)
C78A 0.039(9) 0.037(9) 0.065(11) 0.000(9) 0.004(9) 0.000(7)
C79A 0.038(5) 0.033(6) 0.032(5) 0.003(5) -0.002(5) -0.006(5)
N14A 0.051(6) 0.045(5) 0.046(5) 0.000(5) -0.006(5) -0.014(5)
N15A 0.042(5) 0.030(5) 0.034(5) 0.005(4) 0.001(5) -0.013(5)
C80A 0.041(5) 0.035(5) 0.033(5) 0.003(5) 0.000(5) 0.007(5)
C81A 0.046(6) 0.046(6) 0.041(6) 0.003(5) -0.004(5) 0.004(5)
C82A 0.053(6) 0.051(7) 0.045(6) 0.005(6) -0.007(5) 0.004(6)
C83A 0.049(6) 0.050(7) 0.051(6) 0.008(6) -0.006(5) 0.009(6)
C84A 0.047(6) 0.054(7) 0.049(6) 0.003(6) -0.009(5) 0.014(6)
N16A 0.048(6) 0.052(6) 0.044(6) 0.003(5) -0.004(5) 0.010(5)
F1 0.216(13) 0.120(9) 0.174(11) -0.015(10) 0.113(10) 0.035(10)
F2 0.125(9) 0.267(17) 0.141(10) 0.095(10) -0.078(8) -0.082(10)
F3 0.146(10) 0.156(11) 0.079(6) 0.020(7) -0.013(6) 0.005(8)
F4 0.244(14) 0.079(6) 0.191(12) 0.072(7) -0.150(11) -0.087(8)
F5 0.136(9) 0.235(14) 0.105(7) 0.017(9) -0.006(7) 0.130(10)
F6 0.148(9) 0.087(7) 0.213(12) -0.054(7) -0.120(9) 0.056(6)
F7 0.113(7) 0.091(7) 0.161(10) 0.042(7) 0.090(7) 0.013(6)
F8 0.152(10) 0.25(2) 0.070(6) 0.006(8) 0.025(6) -0.101(12)
B1 0.052(7) 0.073(9) 0.060(8) -0.023(7) -0.007(6) 0.000(6)
B2 0.042(7) 0.091(12) 0.074(10) 0.019(8) -0.002(6) -0.009(7)
O1 0.28(3) 0.35(3) 0.39(3) 0.06(2) 0.04(2) -0.03(2)
C85 0.145(14) 0.147(14) 0.176(15) -0.002(13) -0.016(12) -0.010(12)
C86 0.090(12) 0.19(2) 0.171(19) -0.033(17) -0.012(13) -0.007(14)
C87 0.18(2) 0.24(3) 0.24(3) 0.02(2) -0.07(2) -0.01(2)
O2 0.158(14) 0.160(15) 0.210(17) 0.019(13) 0.042(13) -0.020(12)
C88 0.135(13) 0.148(14) 0.126(12) 0.001(12) 0.000(11) -0.005(12)
C89 0.19(2) 0.19(2) 0.16(2) 0.008(18) 0.001(18) 0.039(18)
C90 0.19(2) 0.21(2) 0.23(2) -0.04(2) -0.038(19) 0.102(19)

loop_
_atom_type_symbol
_atom_type_description
_atom_type_scat_dispersion_real
_atom_type_scat_dispersion_imag
_atom_type_scat_source
C C 0.0181 0.0091 'International Tables Vol C Tables 4.2.6.8 and 6.1.1.4'
H H 0.0000 0.0000 'International Tables Vol C Tables 4.2.6.8 and 6.1.1.4'
N N 0.0311 0.0180 'International Tables Vol C Tables 4.2.6.8 and 6.1.1.4'
F F 0.0727 0.0534 'International Tables Vol C Tables 4.2.6.8 and 6.1.1.4'
O O 0.0492 0.0322 'International Tables Vol C Tables 4.2.6.8 and 6.1.1.4'
Au Au -4.4197 7.2980 'International Tables Vol C Tables 4.2.6.8 and 6.1.1.4'
B B 0.0090 0.0039 'International Tables Vol C Tables 4.2.6.8 and 6.1.1.4'

loop_
_geom_angle_atom_site_label_1
_geom_angle_atom_site_label_2
_geom_angle_atom_site_label_3
_geom_angle
C2 C1 N1 120.0
C2 C1 C6 113.6(6)
N1 C1 C6 126.1(6)
C3 C2 C1 120.0
C3 C2 H2 120.0
C1 C2 H2 120.0
C4 C3 C2 120.0
C4 C3 H3 120.0
C2 C3 H3 120.0
C3 C4 C5 120.0
C3 C4 H4 120.0
C5 C4 H4 120.0
N1 C5 C4 120.0
N1 C5 H5 120.0
C4 C5 H5 120.0
C5 N1 C1 120.0
C7 N2 C6 122.1(7)
C7 N2 C8 120.7(7)
C6 N2 C8 117.2(7)
C7 N3 C16 119.3(7)
C7 N3 C11 123.1(7)
C16 N3 C11 117.3(7)
C1 C6 N2 113.4(8)
C1 C6 H6A 108.9
N2 C6 H6A 108.9
C1 C6 H6B 108.9
N2 C6 H6B 108.9
H6A C6 H6B 107.7
N2 C7 N3 117.2(7)
N2 C7 Au1 121.6(6)
N3 C7 Au1 121.1(6)
N2 C8 C9 110.5(8)
N2 C8 C12 106.9(7)
C9 C8 C12 105.3(8)
N2 C8 H8 111.3
C9 C8 H8 111.3
C12 C8 H8 111.3
C8 C9 C10 105.1(8)
C8 C9 H9A 110.7
C10 C9 H9A 110.7
C8 C9 H9B 110.7
C10 C9 H9B 110.7
H9A C9 H9B 108.8
C11 C10 C9 103.7(7)
C11 C10 H10A 111.0
C9 C10 H10A 111.0
C11 C10 H10B 111.0
C9 C10 H10B 111.0
H10A C10 H10B 109.0
C13 C11 N3 114.8(7)
C13 C11 C12 112.9(8)
N3 C11 C12 106.0(7)
C13 C11 C10 111.6(8)
N3 C11 C10 106.8(7)
C12 C11 C10 103.8(7)
C14 C12 C8 115.9(8)
C14 C12 C15 107.2(8)
C8 C12 C15 107.9(8)
C14 C12 C11 116.1(8)
C8 C12 C11 98.2(7)
C15 C12 C11 111.3(8)
C11 C13 H13A 109.5
C11 C13 H13B 109.5
H13A C13 H13B 109.5
C11 C13 H13C 109.5
H13A C13 H13C 109.5
H13B C13 H13C 109.5
C12 C14 H14A 109.5
C12 C14 H14B 109.5
H14A C14 H14B 109.5
C12 C14 H14C 109.5
H14A C14 H14C 109.5
H14B C14 H14C 109.5
C12 C15 H15A 109.5
C12 C15 H15B 109.5
H15A C15 H15B 109.5
C12 C15 H15C 109.5
H15A C15 H15C 109.5
H15B C15 H15C 109.5
N3 C16 C17 117.1(7)
N3 C16 H16A 108.0
C17 C16 H16A 108.0
N3 C16 H16B 108.0
C17 C16 H16B 108.0
H16A C16 H16B 107.3
C18 C17 N4 120.0
C18 C17 C16 122.8(5)
N4 C17 C16 117.2(5)
C19 C18 C17 120.0
C19 C18 H18 120.0
C17 C18 H18 120.0
C18 C19 C20 120.0
C18 C19 H19 120.0
C20 C19 H19 120.0
C21 C20 C19 120.0
C21 C20 H20 120.0
C19 C20 H20 120.0
N4 C21 C20 120.0
N4 C21 H21 120.0
C20 C21 H21 120.0
C21 N4 C17 120.0
C26 N5 C22 116.1(11)
C28 N6 C27 118.6(7)
C28 N6 C29 122.8(8)
C27 N6 C29 118.1(7)
C28 N7 C37 120.1(7)
C28 N7 C32 121.6(8)
C37 N7 C32 117.7(7)
C38 N8 C42 116.6(8)
C23 C22 N5 125.3(16)
C23 C22 H22 117.3
N5 C22 H22 117.3
C22 C23 C24 117.9(16)
C22 C23 H23 121.1
C24 C23 H23 121.1
C23 C24 C25 119.9(14)
C23 C24 H24 120.1
C25 C24 H24 120.1
C26 C25 C24 115.1(15)
C26 C25 H25 122.4
C24 C25 H25 122.4
N5 C26 C25 125.5(13)
N5 C26 C27 117.3(9)
C25 C26 C27 117.2(12)
N6 C27 C26 115.5(8)
N6 C27 H27A 108.4
C26 C27 H27A 108.4
N6 C27 H27B 108.4
C26 C27 H27B 108.4
H27A C27 H27B 107.5
N7 C28 N6 116.0(7)
N7 C28 Au1 122.2(6)
N6 C28 Au1 121.6(6)
C34 C29 N6 113.6(9)
C34 C29 C33 114.6(8)
N6 C29 C33 105.7(7)
C34 C29 C30 113.0(8)
N6 C29 C30 105.5(8)
C33 C29 C30 103.5(9)
C31 C30 C29 105.2(8)
C31 C30 H30A 110.7
C29 C30 H30A 110.7
C31 C30 H30B 110.7
C29 C30 H30B 110.7
H30A C30 H30B 108.8
C30 C31 C32 105.6(8)
C30 C31 H31A 110.6
C32 C31 H31A 110.6
C30 C31 H31B 110.6
C32 C31 H31B 110.6
H31A C31 H31B 108.8
N7 C32 C31 110.4(8)
N7 C32 C33 107.8(7)
C31 C32 C33 104.5(8)
N7 C32 H32 111.3
C31 C32 H32 111.3
C33 C32 H32 111.3
C35 C33 C32 115.5(8)
C35 C33 C36 107.0(7)
C32 C33 C36 109.4(9)
C35 C33 C29 116.2(8)
C32 C33 C29 98.3(7)
C36 C33 C29 110.2(8)
C29 C34 H34A 109.5
C29 C34 H34B 109.5
H34A C34 H34B 109.5
C29 C34 H34C 109.5
H34A C34 H34C 109.5
H34B C34 H34C 109.5
C33 C35 H35A 109.5
C33 C35 H35B 109.5
H35A C35 H35B 109.5
C33 C35 H35C 109.5
H35A C35 H35C 109.5
H35B C35 H35C 109.5
C33 C36 H36A 109.5
C33 C36 H36B 109.5
H36A C36 H36B 109.5
C33 C36 H36C 109.5
H36A C36 H36C 109.5
H36B C36 H36C 109.5
N7 C37 C38 111.2(7)
N7 C37 H37A 109.4
C38 C37 H37A 109.4
N7 C37 H37B 109.4
C38 C37 H37B 109.4
H37A C37 H37B 108.0
N8 C38 C39 122.4(9)
N8 C38 C37 115.2(8)
C39 C38 C37 122.4(8)
C40 C39 C38 119.6(9)
C40 C39 H39 120.2
C38 C39 H39 120.2
C39 C40 C41 118.7(9)
C39 C40 H40 120.7
C41 C40 H40 120.7
C42 C41 C40 117.9(9)
C42 C41 H41 121.1
C40 C41 H41 121.1
N8 C42 C41 124.8(9)
N8 C42 H42 117.6
C41 C42 H42 117.6
C28 Au1 C7 178.9(3)
C70 Au2 C49 169.3(11)
C49A Au2 C70A 176.7(15)
C43 N9 C47 120.0
C44 C43 N9 120.0
C44 C43 H43 120.0
N9 C43 H43 120.0
C45 C44 C43 120.0
C45 C44 H44 120.0
C43 C44 H44 120.0
C46 C45 C44 120.0
C46 C45 H45 120.0
C44 C45 H45 120.0
C45 C46 C47 120.0
C45 C46 H46 120.0
C47 C46 H46 120.0
C46 C47 N9 120.0
C46 C47 C48 122.7(10)
N9 C47 C48 117.3(10)
N10 C48 C47 115.3(10)
N10 C48 H48A 108.4
C47 C48 H48A 108.4
N10 C48 H48B 108.4
C47 C48 H48B 108.4
H48A C48 H48B 107.5
N10 C49 N11 115.4(10)
N10 C49 Au2 125.5(10)
N11 C49 Au2 118.9(9)
N10 C50 C55 113.8(12)
N10 C50 C51 105.4(12)
C55 C50 C51 112.0(13)
N10 C50 C54 105.7(10)
C55 C50 C54 115.7(12)
C51 C50 C54 103.3(12)
C50 C51 C52 105.9(13)
C50 C51 H51A 110.6
C52 C51 H51A 110.6
C50 C51 H51B 110.6
C52 C51 H51B 110.6
H51A C51 H51B 108.7
C53 C52 C51 104.8(12)
C53 C52 H52A 110.8
C51 C52 H52A 110.8
C53 C52 H52B 110.8
C51 C52 H52B 110.8
H52A C52 H52B 108.9
N11 C53 C54 106.8(11)
N11 C53 C52 107.9(13)
C54 C53 C52 102.2(12)
N11 C53 H53 113.1
C54 C53 H53 113.1
C52 C53 H53 113.1
C53 C54 C50 100.5(11)
C53 C54 C57 115.8(13)
C50 C54 C57 115.1(13)
C53 C54 C56 107.7(13)
C50 C54 C56 111.2(12)
C57 C54 C56 106.4(13)
C50 C55 H55A 109.5
C50 C55 H55B 109.5
H55A C55 H55B 109.5
C50 C55 H55C 109.5
H55A C55 H55C 109.5
H55B C55 H55C 109.5
C54 C56 H56A 109.5
C54 C56 H56B 109.5
H56A C56 H56B 109.5
C54 C56 H56C 109.5
H56A C56 H56C 109.5
H56B C56 H56C 109.5
C54 C57 H57A 109.5
C54 C57 H57B 109.5
H57A C57 H57B 109.5
C54 C57 H57C 109.5
H57A C57 H57C 109.5
H57B C57 H57C 109.5
N11 C58 C59 117.4(12)
N11 C58 H58A 108.0
C59 C58 H58A 108.0
N11 C58 H58B 108.0
C59 C58 H58B 108.0
H58A C58 H58B 107.2
C49 N10 C48 117.9(11)
C49 N10 C50 123.8(10)
C48 N10 C50 117.8(11)
C49 N11 C58 120.9(12)
C49 N11 C53 123.9(12)
C58 N11 C53 114.7(12)
C59 N12 C63 120.0
N12 C59 C60 120.0
N12 C59 C58 113.5(10)
C60 C59 C58 126.5(10)
C61 C60 C59 120.0
C61 C60 H60 120.0
C59 C60 H60 120.0
C60 C61 C62 120.0
C60 C61 H61 120.0
C62 C61 H61 120.0
C61 C62 C63 120.0
C61 C62 H62 120.0
C63 C62 H62 120.0
C62 C63 N12 120.0
C62 C63 H63 120.0
N12 C63 H63 120.0
C65 C64 N13 120.0
C65 C64 H64 120.0
N13 C64 H64 120.0
C64 C65 C66 120.0
C64 C65 H65 120.0
C66 C65 H65 120.0
C65 C66 C67 120.0
C65 C66 H66 120.0
C67 C66 H66 120.0
C68 C67 C66 120.0
C68 C67 H67 120.0
C66 C67 H67 120.0
N13 C68 C67 120.0
N13 C68 C69 114.2(13)
C67 C68 C69 125.8(13)
C68 N13 C64 120.0
N14 C69 C68 116.1(17)
N14 C69 H69A 108.3
C68 C69 H69A 108.3
N14 C69 H69B 108.3
C68 C69 H69B 108.3
H69A C69 H69B 107.4
N14 C70 N15 116.6(11)
N14 C70 Au2 120.7(12)
N15 C70 Au2 121.8(11)
N14 C71 C72 110.4(14)
N14 C71 C75 105.1(12)
C72 C71 C75 104.3(10)
N14 C71 C76 109.4(12)
C72 C71 C76 114.2(13)
C75 C71 C76 112.9(12)
C71 C72 C73 105.3(12)
C71 C72 H72A 110.7
C73 C72 H72A 110.7
C71 C72 H72B 110.7
C73 C72 H72B 110.7
H72A C72 H72B 108.8
C74 C73 C72 103.5(12)
C74 C73 H73A 111.1
C72 C73 H73A 111.1
C74 C73 H73B 111.1
C72 C73 H73B 111.1
H73A C73 H73B 109.0
N15 C74 C75 110.4(11)
N15 C74 C73 105.9(13)
C75 C74 C73 104.6(11)
N15 C74 H74 111.8
C75 C74 H74 111.8
C73 C74 H74 111.8
C74 C75 C78 117.5(13)
C74 C75 C77 109.4(12)
C78 C75 C77 108.1(14)
C74 C75 C71 97.4(9)
C78 C75 C71 112.2(12)
C77 C75 C71 112.0(13)
C71 C76 H76A 109.5
C71 C76 H76B 109.5
H76A C76 H76B 109.5
C71 C76 H76C 109.5
H76A C76 H76C 109.5
H76B C76 H76C 109.5
C75 C77 H77A 109.5
C75 C77 H77B 109.5
H77A C77 H77B 109.5
C75 C77 H77C 109.5
H77A C77 H77C 109.5
H77B C77 H77C 109.5
C75 C78 H78A 109.5
C75 C78 H78B 109.5
H78A C78 H78B 109.5
C75 C78 H78C 109.5
H78A C78 H78C 109.5
H78B C78 H78C 109.5
N15 C79 C80 101.6(11)
N15 C79 H79A 111.5
C80 C79 H79A 111.5
N15 C79 H79B 111.5
C80 C79 H79B 111.5
H79A C79 H79B 109.3
C70 N14 C69 117.9(16)
C70 N14 C71 121.9(12)
C69 N14 C71 120.2(16)
C70 N15 C74 121.5(12)
C70 N15 C79 121.2(14)
C74 N15 C79 117.0(14)
C81 C80 N16 120.0
C81 C80 C79 123.7(7)
N16 C80 C79 116.3(7)
C82 C81 C80 120.0
C82 C81 H81 120.0
C80 C81 H81 120.0
C81 C82 C83 120.0
C81 C82 H82 120.0
C83 C82 H82 120.0
C82 C83 C84 120.0
C82 C83 H83 120.0
C84 C83 H83 120.0
N16 C84 C83 120.0
N16 C84 H84 120.0
C83 C84 H84 120.0
C84 N16 C80 120.0
C43A N9A C47A 119.1(15)
N9A C43A C44A 119.5(16)
N9A C43A H43A 120.3
C44A C43A H43A 120.3
C43A C44A C45A 120.8(16)
C43A C44A H44A 119.6
C45A C44A H44A 119.6
C46A C45A C44A 120.2(16)
C46A C45A H45A 119.9
C44A C45A H45A 119.9
C45A C46A C47A 117.6(16)
C45A C46A H46A 121.2
C47A C46A H46A 121.2
N9A C47A C46A 122.4(14)
N9A C47A C48A 117.0(17)
C46A C47A C48A 120.1(18)
N10A C48A C47A 120(2)
N10A C48A H48C 107.4
C47A C48A H48C 107.4
N10A C48A H48D 107.4
C47A C48A H48D 107.4
H48C C48A H48D 107.0
N10A C49A N11A 117.9(14)
N10A C49A Au2 122.8(14)
N11A C49A Au2 119.1(14)
N10A C50A C55A 112.6(17)
N10A C50A C51A 102.7(17)
C55A C50A C51A 113.5(18)
N10A C50A C54A 105.1(14)
C55A C50A C54A 117.5(17)
C51A C50A C54A 103.9(15)
C50A C51A C52A 106.1(16)
C50A C51A H51C 110.5
C52A C51A H51C 110.5
C50A C51A H51D 110.5
C52A C51A H51D 110.5
H51C C51A H51D 108.7
C53A C52A C51A 104.9(15)
C53A C52A H52C 110.8
C51A C52A H52C 110.8
C53A C52A H52D 110.8
C51A C52A H52D 110.8
H52C C52A H52D 108.9
N11A C53A C54A 107.2(15)
N11A C53A C52A 106.5(16)
C54A C53A C52A 101.8(14)
N11A C53A H53A 113.5
C54A C53A H53A 113.5
C52A C53A H53A 113.5
C53A C54A C57A 117.6(19)
C53A C54A C50A 101.7(14)
C57A C54A C50A 113.1(18)
C53A C54A C56A 107.3(17)
C57A C54A C56A 106.1(18)
C50A C54A C56A 111.0(16)
C50A C55A H55D 109.5
C50A C55A H55E 109.5
H55D C55A H55E 109.5
C50A C55A H55F 109.5
H55D C55A H55F 109.5
H55E C55A H55F 109.5
C54A C56A H56D 109.5
C54A C56A H56E 109.5
H56D C56A H56E 109.5
C54A C56A H56F 109.5
H56D C56A H56F 109.5
H56E C56A H56F 109.5
C54A C57A H57D 109.5
C54A C57A H57E 109.5
H57D C57A H57E 109.5
C54A C57A H57F 109.5
H57D C57A H57F 109.5
H57E C57A H57F 109.5
N11A C58A C59A 115.0(18)
N11A C58A H58C 108.5
C59A C58A H58C 108.5
N11A C58A H58D 108.5
C59A C58A H58D 108.5
H58C C58A H58D 107.5
C49A N10A C48A 119.2(18)
C49A N10A C50A 122.9(15)
C48A N10A C50A 117.6(17)
C49A N11A C58A 122.5(17)
C49A N11A C53A 122.5(15)
C58A N11A C53A 115.0(16)
C63A N12A C59A 114.7(14)
N12A C59A C60A 122.1(14)
N12A C59A C58A 110.8(17)
C60A C59A C58A 124.4(18)
C59A C60A C61A 119.1(15)
C59A C60A H60A 120.4
C61A C60A H60A 120.4
C62A C61A C60A 118.9(15)
C62A C61A H61A 120.6
C60A C61A H61A 120.6
C61A C62A C63A 119.0(15)
C61A C62A H62A 120.5
C63A C62A H62A 120.5
N12A C63A C62A 123.0(15)
N12A C63A H63A 118.5
C62A C63A H63A 118.5
N13A C64A C65A 117.1(17)
N13A C64A H64A 121.4
C65A C64A H64A 121.4
C66A C65A C64A 118.0(17)
C66A C65A H65A 121.0
C64A C65A H65A 121.0
C65A C66A C67A 122.2(18)
C65A C66A H66A 118.9
C67A C66A H66A 118.9
C68A C67A C66A 120.7(17)
C68A C67A H67A 119.7
C66A C67A H67A 119.7
N13A C68A C67A 116.1(15)
N13A C68A C69A 115.4(19)
C67A C68A C69A 128(2)
C68A N13A C64A 125.9(17)
N14A C69A C68A 116(2)
N14A C69A H69C 108.4
C68A C69A H69C 108.4
N14A C69A H69D 108.4
C68A C69A H69D 108.4
H69C C69A H69D 107.4
N15A C70A N14A 118.2(12)
N15A C70A Au2 120.0(14)
N14A C70A Au2 121.7(14)
N14A C71A C72A 110.9(16)
N14A C71A C75A 105.5(13)
C72A C71A C75A 103.9(13)
N14A C71A C76A 108.9(14)
C72A C71A C76A 113.2(15)
C75A C71A C76A 114.2(15)
C71A C72A C73A 105.7(14)
C71A C72A H72C 110.6
C73A C72A H72C 110.6
C71A C72A H72D 110.6
C73A C72A H72D 110.6
H72C C72A H72D 108.7
C74A C73A C72A 103.6(14)
C74A C73A H73C 111.0
C72A C73A H73C 111.0
C74A C73A H73D 111.0
C72A C73A H73D 111.0
H73C C73A H73D 109.0
N15A C74A C73A 109.7(17)
N15A C74A C75A 107.0(14)
C73A C74A C75A 104.4(13)
N15A C74A H74A 111.8
C73A C74A H74A 111.8
C75A C74A H74A 111.8
C74A C75A C78A 114.0(14)
C74A C75A C71A 98.1(11)
C78A C75A C71A 113.6(14)
C74A C75A C77A 109.3(15)
C78A C75A C77A 108.8(15)
C71A C75A C77A 112.6(15)
C71A C76A H76D 109.5
C71A C76A H76E 109.5
H76D C76A H76E 109.5
C71A C76A H76F 109.5
H76D C76A H76F 109.5
H76E C76A H76F 109.5
C75A C77A H77D 109.5
C75A C77A H77E 109.5
H77D C77A H77E 109.5
C75A C77A H77F 109.5
H77D C77A H77F 109.5
H77E C77A H77F 109.5
C75A C78A H78D 109.5
C75A C78A H78E 109.5
H78D C78A H78E 109.5
C75A C78A H78F 109.5
H78D C78A H78F 109.5
H78E C78A H78F 109.5
N15A C79A C80A 110.5(19)
N15A C79A H79C 109.6
C80A C79A H79C 109.6
N15A C79A H79D 109.6
C80A C79A H79D 109.6
H79C C79A H79D 108.1
C70A N14A C69A 118.0(17)
C70A N14A C71A 119.7(13)
C69A N14A C71A 122.2(17)
C70A N15A C79A 119.9(17)
C70A N15A C74A 122.0(14)
C79A N15A C74A 116.9(18)
N16A C80A C81A 120.9(12)
N16A C80A C79A 120.1(16)
C81A C80A C79A 116.5(15)
C82A C81A C80A 121.4(13)
C82A C81A H81A 119.3
C80A C81A H81A 119.3
C81A C82A C83A 117.3(14)
C81A C82A H82A 121.3
C83A C82A H82A 121.3
C84A C83A C82A 119.4(14)
C84A C83A H83A 120.3
C82A C83A H83A 120.3
C83A C84A N16A 122.8(15)
C83A C84A H84A 118.6
N16A C84A H84A 118.6
C80A N16A C84A 116.2(13)
F2 B1 F4 112.6(15)
F2 B1 F1 102.9(15)
F4 B1 F1 107.3(15)
F2 B1 F3 114.8(15)
F4 B1 F3 116.2(14)
F1 B1 F3 101.1(15)
F5 B2 F6 113.3(17)
F5 B2 F8 104.4(14)
F6 B2 F8 102.7(15)
F5 B2 F7 114.6(15)
F6 B2 F7 116.6(14)
F8 B2 F7 102.9(15)
O1 C85 C87 134(3)
O1 C85 C86 107(2)
C87 C85 C86 119.0(15)
C85 C86 H86A 109.5
C85 C86 H86B 109.5
H86A C86 H86B 109.5
C85 C86 H86C 109.5
H86A C86 H86C 109.5
H86B C86 H86C 109.5
C85 C87 H87A 109.5
C85 C87 H87B 109.5
H87A C87 H87B 109.5
C85 C87 H87C 109.5
H87A C87 H87C 109.5
H87B C87 H87C 109.5
O2 C88 C90 121(2)
O2 C88 C89 123(2)
C90 C88 C89 115.9(14)
C88 C89 H89A 109.5
C88 C89 H89B 109.5
H89A C89 H89B 109.5
C88 C89 H89C 109.5
H89A C89 H89C 109.5
H89B C89 H89C 109.5
C88 C90 H90A 109.5
C88 C90 H90B 109.5
H90A C90 H90B 109.5
C88 C90 H90C 109.5
H90A C90 H90C 109.5
H90B C90 H90C 109.5

loop_
_geom_bond_atom_site_label_1
_geom_bond_atom_site_label_2
_geom_bond_distance
C1 C2 1.3900
C1 N1 1.3900
C1 C6 1.441(11)
C2 C3 1.3900
C2 H2 0.9300
C3 C4 1.3900
C3 H3 0.9300
C4 C5 1.3900
C4 H4 0.9300
C5 N1 1.3900
C5 H5 0.9300
N2 C7 1.336(10)
N2 C6 1.456(11)
N2 C8 1.507(10)
N3 C7 1.347(10)
N3 C16 1.456(10)
N3 C11 1.532(10)
C6 H6A 0.9700
C6 H6B 0.9700
C7 Au1 2.038(8)
C8 C9 1.515(13)
C8 C12 1.532(13)
C8 H8 0.9800
C9 C10 1.563(14)
C9 H9A 0.9700
C9 H9B 0.9700
C10 C11 1.548(12)
C10 H10A 0.9700
C10 H10B 0.9700
C11 C13 1.519(13)
C11 C12 1.546(12)
C12 C14 1.523(12)
C12 C15 1.545(12)
C13 H13A 0.9600
C13 H13B 0.9600
C13 H13C 0.9600
C14 H14A 0.9600
C14 H14B 0.9600
C14 H14C 0.9600
C15 H15A 0.9600
C15 H15B 0.9600
C15 H15C 0.9600
C16 C17 1.470(10)
C16 H16A 0.9700
C16 H16B 0.9700
C17 C18 1.3900
C17 N4 1.3900
C18 C19 1.3900
C18 H18 0.9300
C19 C20 1.3900
C19 H19 0.9300
C20 C21 1.3900
C20 H20 0.9300
C21 N4 1.3900
C21 H21 0.9300
N5 C26 1.317(15)
N5 C22 1.332(16)
N6 C28 1.364(11)
N6 C27 1.456(12)
N6 C29 1.535(11)
N7 C28 1.361(11)
N7 C37 1.456(12)
N7 C32 1.459(11)
N8 C38 1.346(12)
N8 C42 1.346(12)
C22 C23 1.31(2)
C22 H22 0.9300
C23 C24 1.39(2)
C23 H23 0.9300
C24 C25 1.40(2)
C24 H24 0.9300
C25 C26 1.372(16)
C25 H25 0.9300
C26 C27 1.561(16)
C27 H27A 0.9700
C27 H27B 0.9700
C28 Au1 2.023(8)
C29 C34 1.486(15)
C29 C33 1.546(14)
C29 C30 1.551(14)
C30 C31 1.517(17)
C30 H30A 0.9700
C30 H30B 0.9700
C31 C32 1.523(12)
C31 H31A 0.9700
C31 H31B 0.9700
C32 C33 1.538(15)
C32 H32 0.9800
C33 C35 1.533(12)
C33 C36 1.543(12)
C34 H34A 0.9600
C34 H34B 0.9600
C34 H34C 0.9600
C35 H35A 0.9600
C35 H35B 0.9600
C35 H35C 0.9600
C36 H36A 0.9600
C36 H36B 0.9600
C36 H36C 0.9600
C37 C38 1.496(12)
C37 H37A 0.9700
C37 H37B 0.9700
C38 C39 1.400(12)
C39 C40 1.375(14)
C39 H39 0.9300
C40 C41 1.395(16)
C40 H40 0.9300
C41 C42 1.377(15)
C41 H41 0.9300
C42 H42 0.9300
Au2 C49A 2.034(16)
Au2 C70 2.047(12)
Au2 C49 2.047(11)
Au2 C70A 2.051(14)
N9 C43 1.3900
N9 C47 1.3900
C43 C44 1.3900
C43 H43 0.9300
C44 C45 1.3900
C44 H44 0.9300
C45 C46 1.3900
C45 H45 0.9300
C46 C47 1.3900
C46 H46 0.9300
C47 C48 1.504(11)
C48 N10 1.443(11)
C48 H48A 0.9700
C48 H48B 0.9700
C49 N10 1.335(11)
C49 N11 1.357(12)
C50 N10 1.480(11)
C50 C55 1.518(12)
C50 C51 1.533(13)
C50 C54 1.552(12)
C51 C52 1.556(13)
C51 H51A 0.9700
C51 H51B 0.9700
C52 C53 1.546(12)
C52 H52A 0.9700
C52 H52B 0.9700
C53 N11 1.459(12)
C53 C54 1.534(12)
C53 H53 0.9800
C54 C57 1.552(12)
C54 C56 1.556(12)
C55 H55A 0.9600
C55 H55B 0.9600
C55 H55C 0.9600
C56 H56A 0.9600
C56 H56B 0.9600
C56 H56C 0.9600
C57 H57A 0.9600
C57 H57B 0.9600
C57 H57C 0.9600
C58 N11 1.426(12)
C58 C59 1.484(12)
C58 H58A 0.9700
C58 H58B 0.9700
N12 C59 1.3900
N12 C63 1.3900
C59 C60 1.3900
C60 C61 1.3900
C60 H60 0.9300
C61 C62 1.3900
C61 H61 0.9300
C62 C63 1.3900
C62 H62 0.9300
C63 H63 0.9300
C64 C65 1.3900
C64 N13 1.3900
C64 H64 0.9300
C65 C66 1.3900
C65 H65 0.9300
C66 C67 1.3900
C66 H66 0.9300
C67 C68 1.3900
C67 H67 0.9300
C68 N13 1.3900
C68 C69 1.53(2)
C69 N14 1.457(12)
C69 H69A 0.9700
C69 H69B 0.9700
C70 N14 1.350(12)
C70 N15 1.352(12)
C71 N14 1.483(12)
C71 C72 1.533(12)
C71 C75 1.545(12)
C71 C76 1.546(12)
C72 C73 1.548(13)
C72 H72A 0.9700
C72 H72B 0.9700
C73 C74 1.533(12)
C73 H73A 0.9700
C73 H73B 0.9700
C74 N15 1.467(12)
C74 C75 1.532(12)
C74 H74 0.9800
C75 C78 1.541(12)
C75 C77 1.543(12)
C76 H76A 0.9600
C76 H76B 0.9600
C76 H76C 0.9600
C77 H77A 0.9600
C77 H77B 0.9600
C77 H77C 0.9600
C78 H78A 0.9600
C78 H78B 0.9600
C78 H78C 0.9600
C79 N15 1.477(12)
C79 C80 1.486(11)
C79 H79A 0.9700
C79 H79B 0.9700
C80 C81 1.3900
C80 N16 1.3900
C81 C82 1.3900
C81 H81 0.9300
C82 C83 1.3900
C82 H82 0.9300
C83 C84 1.3900
C83 H83 0.9300
C84 N16 1.3900
C84 H84 0.9300
N9A C43A 1.380(13)
N9A C47A 1.383(13)
C43A C44A 1.383(13)
C43A H43A 0.9300
C44A C45A 1.393(13)
C44A H44A 0.9300
C45A C46A 1.386(13)
C45A H45A 0.9300
C46A C47A 1.390(13)
C46A H46A 0.9300
C47A C48A 1.495(16)
C48A N10A 1.426(16)
C48A H48C 0.9700
C48A H48D 0.9700
C49A N10A 1.325(16)
C49A N11A 1.349(17)
C50A N10A 1.496(16)
C50A C55A 1.508(17)
C50A C51A 1.527(18)
C50A C54A 1.551(17)
C51A C52A 1.559(19)
C51A H51C 0.9700
C51A H51D 0.9700
C52A C53A 1.554(17)
C52A H52C 0.9700
C52A H52D 0.9700
C53A N11A 1.465(16)
C53A C54A 1.529(17)
C53A H53A 0.9800
C54A C57A 1.549(17)
C54A C56A 1.563(17)
C55A H55D 0.9600
C55A H55E 0.9600
C55A H55F 0.9600
C56A H56D 0.9600
C56A H56E 0.9600
C56A H56F 0.9600
C57A H57D 0.9600
C57A H57E 0.9600
C57A H57F 0.9600
C58A N11A 1.428(16)
C58A C59A 1.495(16)
C58A H58C 0.9700
C58A H58D 0.9700
N12A C63A 1.379(13)
N12A C59A 1.387(13)
C59A C60A 1.390(13)
C60A C61A 1.394(13)
C60A H60A 0.9300
C61A C62A 1.386(13)
C61A H61A 0.9300
C62A C63A 1.389(13)
C62A H62A 0.9300
C63A H63A 0.9300
C64A N13A 1.388(13)
C64A C65A 1.399(14)
C64A H64A 0.9300
C65A C66A 1.384(14)
C65A H65A 0.9300
C66A C67A 1.392(13)
C66A H66A 0.9300
C67A C68A 1.371(13)
C67A H67A 0.9300
C68A N13A 1.364(13)
C68A C69A 1.55(2)
C69A N14A 1.463(17)
C69A H69C 0.9700
C69A H69D 0.9700
C70A N15A 1.351(16)
C70A N14A 1.353(16)
C71A N14A 1.494(16)
C71A C72A 1.539(17)
C71A C75A 1.544(16)
C71A C76A 1.550(16)
C72A C73A 1.544(17)
C72A H72C 0.9700
C72A H72D 0.9700
C73A C74A 1.530(17)
C73A H73C 0.9700
C73A H73D 0.9700
C74A N15A 1.477(16)
C74A C75A 1.530(16)
C74A H74A 0.9800
C75A C78A 1.535(16)
C75A C77A 1.544(16)
C76A H76D 0.9600
C76A H76E 0.9600
C76A H76F 0.9600
C77A H77D 0.9600
C77A H77E 0.9600
C77A H77F 0.9600
C78A H78D 0.9600
C78A H78E 0.9600
C78A H78F 0.9600
C79A N15A 1.464(16)
C79A C80A 1.479(16)
C79A H79C 0.9700
C79A H79D 0.9700
C80A N16A 1.375(12)
C80A C81A 1.399(12)
C81A C82A 1.383(13)
C81A H81A 0.9300
C82A C83A 1.391(13)
C82A H82A 0.9300
C83A C84A 1.373(13)
C83A H83A 0.9300
C84A N16A 1.383(13)
C84A H84A 0.9300
F1 B1 1.34(2)
F2 B1 1.293(17)
F3 B1 1.342(19)
F4 B1 1.315(19)
F5 B2 1.27(2)
F6 B2 1.345(18)
F7 B2 1.40(2)
F8 B2 1.35(2)
O1 C85 1.224(14)
C85 C87 1.483(14)
C85 C86 1.485(13)
C86 H86A 0.9600
C86 H86B 0.9600
C86 H86C 0.9600
C87 H87A 0.9600
C87 H87B 0.9600
C87 H87C 0.9600
O2 C88 1.239(13)
C88 C90 1.500(13)
C88 C89 1.504(13)
C89 H89A 0.9600
C89 H89B 0.9600
C89 H89C 0.9600
C90 H90A 0.9600
C90 H90B 0.9600
C90 H90C 0.9600
